data_2015135
loop_
_publ_author_name
'Pan, Qingfeng'
'Noll, Bruce C.'
'Serianni, Anthony S.'

_publ_section_title
;
 Methyl 4-<i>O</i>-\b-<small>D</small>-galactopyranosyl
 \a-<small>D</small>-glucopyranoside (methyl \a-lactoside)
;
_journal_coeditor_code FG1865
_journal_issue 12
_journal_name_full 'Acta Crystallographica Section C'
_journal_page_first o674
_journal_page_last o677
_journal_paper_doi 10.1107/S0108270105033706
_journal_volume 61
_journal_year 2005
_chemical_formula_iupac 'C13 H24 O11'
_chemical_formula_moiety 'C13 H24 O11'
_chemical_formula_sum 'C13 H24 O11'
_chemical_formula_weight 356.32
_chemical_name_common 'methyl \a-lactoside'
_chemical_name_systematic
;
methyl 4-O-\b-D-galactopyranosyl-\a-D-glucopyranoside
;
_space_group_IT_number 5
_symmetry_cell_setting monoclinic
_symmetry_space_group_name_Hall 'C 2y'
_symmetry_space_group_name_H-M 'C 1 2 1'
_atom_sites_solution_hydrogens geom
_atom_sites_solution_primary direct
_atom_sites_solution_secondary difmap
_audit_creation_method SHELXL-97
_cell_angle_alpha 90.00
_cell_angle_beta 96.5502(12)
_cell_angle_gamma 90.00
_cell_formula_units_Z 4
_cell_length_a 14.6984(3)
_cell_length_b 5.00610(10)
_cell_length_c 21.1204(5)
_cell_measurement_reflns_used 8868
_cell_measurement_temperature 100(2)
_cell_measurement_theta_max 31.485
_cell_measurement_theta_min 2.790
_cell_volume 1543.93(6)
_computing_cell_refinement 'APEX2 and SAINT (Bruker--Nonius, 2004)'
_computing_data_collection 'APEX2 (Bruker--Nonius, 2004)'
_computing_data_reduction 'SAINT and XPREP (Sheldrick, 2003)'
_computing_molecular_graphics 'XP (Sheldrick, 1998)'
_computing_publication_material 'XCIF (Sheldrick, 2001) and enCIFer (Allen et al., 2004)'
_computing_structure_refinement 'XL (Sheldrick, 2001)'
_computing_structure_solution 'XS (Sheldrick, 2001)'
_diffrn_ambient_temperature 100(2)
_diffrn_detector_area_resol_mean 8.33
_diffrn_measured_fraction_theta_full 1.000
_diffrn_measured_fraction_theta_max 1.000
_diffrn_measurement_device_type 'Bruker SMART APEX CCD'
_diffrn_measurement_method '\f and \w'
_diffrn_radiation_monochromator graphite
_diffrn_radiation_type MoK\a
_diffrn_radiation_wavelength 0.71073
_diffrn_reflns_av_R_equivalents 0.0274
_diffrn_reflns_av_sigmaI/netI 0.0209
_diffrn_reflns_limit_h_max 19
_diffrn_reflns_limit_h_min -21
_diffrn_reflns_limit_k_max 5
_diffrn_reflns_limit_k_min -7
_diffrn_reflns_limit_l_max 29
_diffrn_reflns_limit_l_min -31
_diffrn_reflns_number 11448
_diffrn_reflns_theta_full 31.50
_diffrn_reflns_theta_max 31.50
_diffrn_reflns_theta_min 0.97
_exptl_absorpt_coefficient_mu 0.135
_exptl_absorpt_correction_type none
_exptl_crystal_colour colourless
_exptl_crystal_density_diffrn 1.533
_exptl_crystal_density_method 'not measured'
_exptl_crystal_description needle
_exptl_crystal_F_000 760
_exptl_crystal_size_max 0.36
_exptl_crystal_size_mid 0.22
_exptl_crystal_size_min 0.18
_refine_diff_density_max 0.548
_refine_diff_density_min -0.238
_refine_ls_abs_structure_details 'Flack (1983)'
_refine_ls_abs_structure_Flack 0.2(4)
_refine_ls_extinction_method none
_refine_ls_goodness_of_fit_ref 1.039
_refine_ls_hydrogen_treatment constr
_refine_ls_matrix_type full
_refine_ls_number_parameters 225
_refine_ls_number_reflns 2845
_refine_ls_number_restraints 1
_refine_ls_restrained_S_all 1.039
_refine_ls_R_factor_all 0.0336
_refine_ls_R_factor_gt 0.0321
_refine_ls_shift/su_max 0.043
_refine_ls_shift/su_mean 0.005
_refine_ls_structure_factor_coef Fsqd
_refine_ls_weighting_details 'calc w=1/[\s^2^(Fo^2^)+(0.0697P)^2^+0.4616P] where P=(Fo^2^+2Fc^2^)/3'
_refine_ls_weighting_scheme calc
_refine_ls_wR_factor_gt 0.0867
_refine_ls_wR_factor_ref 0.0947
_reflns_number_gt 2758
_reflns_number_total 2845
_reflns_threshold_expression I>2\s(I)
_cod_data_source_file fg1865.cif
_cod_data_source_block I
_cod_original_sg_symbol_H-M 'C 2'
_cod_database_code 2015135
_cod_database_fobs_code 2015135

loop_
_symmetry_equiv_pos_as_xyz
'x, y, z'
'-x, y, -z'
'x+1/2, y+1/2, z'
'-x+1/2, y+1/2, -z'

loop_
_atom_site_label
_atom_site_fract_x
_atom_site_fract_y
_atom_site_fract_z
_atom_site_U_iso_or_equiv
_atom_site_adp_type
_atom_site_calc_flag
_atom_site_refinement_flags
_atom_site_occupancy
_atom_site_disorder_assembly
_atom_site_disorder_group
_atom_site_type_symbol
C1 0.69499(8) -0.0078(3) 0.18864(6) 0.0097(2) Uani d . 1 . . C
H1 0.6897 0.1776 0.1709 0.012 Uiso calc R 1 . . H
C2 0.77456(8) -0.1537(3) 0.16277(6) 0.0098(2) Uani d . 1 . . C
H2 0.7762 -0.3456 0.1760 0.012 Uiso calc R 1 . . H
C3 0.75616(8) -0.1286(3) 0.08958(6) 0.0096(2) Uani d . 1 . . C
H3 0.7533 0.0668 0.0797 0.012 Uiso calc R 1 . . H
C4 0.66199(9) -0.2462(3) 0.06414(6) 0.0099(2) Uani d . 1 . . C
H4 0.6477 -0.1926 0.0185 0.012 Uiso calc R 1 . . H
C5 0.58682(8) -0.1354(3) 0.10148(6) 0.0101(2) Uani d . 1 . . C
H5 0.5754 0.0560 0.0896 0.012 Uiso calc R 1 . . H
C6 0.49729(9) -0.2886(3) 0.09011(6) 0.0135(2) Uani d . 1 . . C
H6A 0.4798 -0.3125 0.0438 0.016 Uiso calc R 1 . . H
H6B 0.5045 -0.4674 0.1101 0.016 Uiso calc R 1 . . H
C1' 0.61032(9) 0.4679(3) 0.39531(6) 0.0122(2) Uani d . 1 . . C
H1' 0.5912 0.6283 0.4188 0.015 Uiso calc R 1 . . H
C2' 0.54148(9) 0.4242(3) 0.33643(6) 0.0111(2) Uani d . 1 . . C
H2' 0.5422 0.5877 0.3093 0.013 Uiso calc R 1 . . H
C3' 0.57005(9) 0.1893(3) 0.29744(6) 0.0106(2) Uani d . 1 . . C
H3' 0.5680 0.0213 0.3229 0.013 Uiso calc R 1 . . H
C4' 0.66794(9) 0.2367(3) 0.28202(6) 0.0100(2) Uani d . 1 . . C
H4' 0.6683 0.3889 0.2514 0.012 Uiso calc R 1 . . H
C5' 0.73327(9) 0.2988(3) 0.34186(6) 0.0107(2) Uani d . 1 . . C
H5' 0.7423 0.1358 0.3692 0.013 Uiso calc R 1 . . H
C6' 0.82460(9) 0.3937(3) 0.32343(6) 0.0131(2) Uani d . 1 . . C
H6'A 0.8443 0.2735 0.2903 0.016 Uiso calc R 1 . . H
H6'B 0.8173 0.5753 0.3050 0.016 Uiso calc R 1 . . H
C7' 0.64991(14) 0.2851(5) 0.49772(7) 0.0302(4) Uani d . 1 . . C
H7'A 0.7156 0.3133 0.4964 0.045 Uiso calc R 1 . . H
H7'B 0.6406 0.1282 0.5240 0.045 Uiso calc R 1 . . H
H7'C 0.6234 0.4427 0.5161 0.045 Uiso calc R 1 . . H
O1 0.70545(6) 0.0019(2) 0.25464(4) 0.01065(18) Uani d . 1 . . O
O2 0.85833(6) -0.0244(2) 0.18499(5) 0.01283(19) Uani d . 1 . . O
H2A 0.8929 -0.1323 0.2066 0.019 Uiso calc R 1 . . H
O3 0.82630(7) -0.2370(2) 0.05616(4) 0.01276(19) Uani d . 1 . . O
H3A 0.8509 -0.3669 0.0767 0.019 Uiso calc R 1 . . H
O4 0.66407(7) -0.5309(2) 0.06738(5) 0.0138(2) Uani d . 1 . . O
H4A 0.6660 -0.5939 0.0307 0.021 Uiso calc R 1 . . H
O5 0.61288(6) -0.1533(2) 0.16915(4) 0.01033(19) Uani d . 1 . . O
O6 0.42756(7) -0.1416(2) 0.11727(5) 0.0154(2) Uani d . 1 . . O
H6 0.4012 -0.2424 0.1412 0.023 Uiso calc R 1 . . H
O1' 0.60613(8) 0.2429(3) 0.43431(5) 0.0169(2) Uani d . 1 . . O
O2' 0.45171(7) 0.3967(2) 0.35413(5) 0.0145(2) Uani d . 1 . . O
H2'A 0.4450 0.2419 0.3682 0.022 Uiso calc R 1 . . H
O3' 0.50573(7) 0.1704(3) 0.24129(5) 0.0160(2) Uani d . 1 . . O
H3'A 0.5200 0.0416 0.2189 0.024 Uiso calc R 1 . . H
O5' 0.69893(7) 0.5137(2) 0.37744(5) 0.01307(19) Uani d . 1 . . O
O6' 0.89376(7) 0.3986(2) 0.37696(5) 0.0145(2) Uani d . 1 . . O
H6' 0.9160 0.2449 0.3830 0.022 Uiso calc R 1 . . H

loop_
_atom_site_aniso_label
_atom_site_aniso_U_11
_atom_site_aniso_U_22
_atom_site_aniso_U_33
_atom_site_aniso_U_12
_atom_site_aniso_U_13
_atom_site_aniso_U_23
C1 0.0064(5) 0.0112(6) 0.0115(5) -0.0009(4) 0.0006(4) -0.0002(4)
C2 0.0065(5) 0.0110(6) 0.0119(5) -0.0001(4) 0.0014(4) 0.0004(4)
C3 0.0070(5) 0.0118(6) 0.0103(5) 0.0010(4) 0.0023(4) 0.0001(4)
C4 0.0082(5) 0.0105(5) 0.0111(5) -0.0003(4) 0.0018(4) -0.0002(4)
C5 0.0075(5) 0.0119(6) 0.0108(5) -0.0006(4) 0.0003(4) 0.0003(4)
C6 0.0072(5) 0.0193(7) 0.0142(5) -0.0025(5) 0.0021(4) -0.0022(5)
C1' 0.0098(5) 0.0137(6) 0.0135(5) 0.0000(5) 0.0029(4) -0.0015(4)
C2' 0.0083(5) 0.0108(6) 0.0145(5) 0.0007(4) 0.0024(4) -0.0020(4)
C3' 0.0072(5) 0.0107(5) 0.0135(5) -0.0001(4) 0.0004(4) -0.0016(4)
C4' 0.0079(5) 0.0098(6) 0.0122(5) 0.0004(4) 0.0011(4) -0.0018(4)
C5' 0.0081(5) 0.0123(6) 0.0117(5) -0.0011(5) 0.0008(4) -0.0023(4)
C6' 0.0080(5) 0.0168(6) 0.0144(5) -0.0023(5) 0.0008(4) -0.0020(5)
C7' 0.0353(9) 0.0399(11) 0.0146(6) 0.0025(9) 0.0001(6) 0.0046(7)
O1 0.0096(4) 0.0117(4) 0.0107(4) 0.0015(4) 0.0012(3) -0.0012(4)
O2 0.0059(4) 0.0165(5) 0.0156(4) -0.0018(4) -0.0007(3) 0.0017(4)
O3 0.0100(4) 0.0159(5) 0.0133(4) 0.0044(4) 0.0055(3) 0.0021(4)
O4 0.0176(5) 0.0099(4) 0.0144(4) -0.0006(4) 0.0042(3) -0.0015(4)
O5 0.0065(4) 0.0141(5) 0.0105(4) -0.0022(3) 0.0013(3) -0.0012(3)
O6 0.0074(4) 0.0176(5) 0.0218(5) 0.0019(4) 0.0050(3) 0.0041(4)
O1' 0.0159(5) 0.0208(6) 0.0144(4) 0.0003(4) 0.0030(3) 0.0036(4)
O2' 0.0082(4) 0.0134(5) 0.0226(5) 0.0011(4) 0.0050(3) -0.0020(4)
O3' 0.0089(4) 0.0210(6) 0.0172(4) 0.0023(4) -0.0020(3) -0.0073(4)
O5' 0.0095(4) 0.0148(5) 0.0153(4) -0.0023(4) 0.0032(3) -0.0048(4)
O6' 0.0089(4) 0.0144(5) 0.0193(4) 0.0002(4) -0.0021(3) -0.0038(4)

loop_
_atom_type_symbol
_atom_type_description
_atom_type_scat_dispersion_real
_atom_type_scat_dispersion_imag
_atom_type_scat_source
C C 0.0033 0.0000 'International Tables Vol C Tables 4.2.6.8 and 6.1.1.4'
H H 0.0000 0.0000 'International Tables Vol C Tables 4.2.6.8 and 6.1.1.4'
O O 0.0106 0.0000 'International Tables Vol C Tables 4.2.6.8 and 6.1.1.4'

loop_
_geom_angle_atom_site_label_1
_geom_angle_atom_site_label_2
_geom_angle_atom_site_label_3
_geom_angle
O1 C1 O5 107.49(9)
O1 C1 C2 111.95(10)
O5 C1 C2 107.95(11)
O1 C1 H1 109.8
O5 C1 H1 109.8
C2 C1 H1 109.8
O2 C2 C1 109.44(11)
O2 C2 C3 109.85(10)
C1 C2 C3 105.35(10)
O2 C2 H2 110.7
C1 C2 H2 110.7
C3 C2 H2 110.7
O3 C3 C4 110.72(11)
O3 C3 C2 114.33(10)
C4 C3 C2 111.43(10)
O3 C3 H3 106.6
C4 C3 H3 106.6
C2 C3 H3 106.6
O4 C4 C5 110.45(11)
O4 C4 C3 110.53(12)
C5 C4 C3 110.70(11)
O4 C4 H4 108.4
C5 C4 H4 108.4
C3 C4 H4 108.4
O5 C5 C6 104.66(10)
O5 C5 C4 111.26(10)
C6 C5 C4 113.50(11)
O5 C5 H5 109.1
C6 C5 H5 109.1
C4 C5 H5 109.1
O6 C6 C5 108.91(12)
O6 C6 H6A 109.9
C5 C6 H6A 109.9
O6 C6 H6B 109.9
C5 C6 H6B 109.9
H6A C6 H6B 108.3
O1' C1' O5' 112.98(12)
O1' C1' C2' 107.10(12)
O5' C1' C2' 110.51(10)
O1' C1' H1' 108.7
O5' C1' H1' 108.7
C2' C1' H1' 108.7
O2' C2' C3' 112.95(11)
O2' C2' C1' 110.44(10)
C3' C2' C1' 110.70(11)
O2' C2' H2' 107.5
C3' C2' H2' 107.5
C1' C2' H2' 107.5
O3' C3' C2' 107.58(11)
O3' C3' C4' 112.45(10)
C2' C3' C4' 108.64(11)
O3' C3' H3' 109.4
C2' C3' H3' 109.4
C4' C3' H3' 109.4
O1 C4' C3' 111.70(11)
O1 C4' C5' 105.28(10)
C3' C4' C5' 111.88(10)
O1 C4' H4' 109.3
C3' C4' H4' 109.3
C5' C4' H4' 109.3
O5' C5' C6' 105.90(11)
O5' C5' C4' 111.08(11)
C6' C5' C4' 110.02(10)
O5' C5' H5' 109.9
C6' C5' H5' 109.9
C4' C5' H5' 109.9
O6' C6' C5' 111.86(11)
O6' C6' H6'A 109.2
C5' C6' H6'A 109.2
O6' C6' H6'B 109.2
C5' C6' H6'B 109.2
H6'A C6' H6'B 107.9
O1' C7' H7'A 109.5
O1' C7' H7'B 109.5
H7'A C7' H7'B 109.5
O1' C7' H7'C 109.5
H7'A C7' H7'C 109.5
H7'B C7' H7'C 109.5
C1 O1 C4' 115.26(10)
C2 O2 H2A 109.5
C3 O3 H3A 109.5
C4 O4 H4A 109.5
C1 O5 C5 111.98(9)
C6 O6 H6 109.5
C1' O1' C7' 112.66(14)
C2' O2' H2'A 109.5
C3' O3' H3'A 109.5
C1' O5' C5' 114.03(11)
C6' O6' H6' 109.5

loop_
_geom_bond_atom_site_label_1
_geom_bond_atom_site_label_2
_geom_bond_site_symmetry_2
_geom_bond_distance
_geom_bond_publ_flag
C1 O1 . 1.3857(14) ?
C1 O5 . 1.4295(16) ?
C1 C2 . 1.5316(17) ?
C1 H1 . 1.0000 ?
C2 O2 . 1.4225(16) ?
C2 C3 . 1.5437(17) ?
C2 H2 . 1.0000 ?
C3 O3 . 1.4219(15) ?
C3 C4 . 1.5432(19) ?
C3 H3 . 1.0000 ?
C4 O4 . 1.4273(18) ?
C4 C5 . 1.5325(18) ?
C4 H4 . 1.0000 ?
C5 O5 . 1.4397(15) ?
C5 C6 . 1.5183(18) ?
C5 H5 . 1.0000 ?
C6 O6 . 1.4333(17) ?
C6 H6A . 0.9900 ?
C6 H6B . 0.9900 ?
C1' O1' . 1.4012(19) ?
C1' O5' . 1.4156(15) ?
C1' C2' . 1.5268(19) ?
C1' H1' . 1.0000 ?
C2' O2' . 1.4185(15) ?
C2' C3' . 1.5221(19) ?
C2' H2' . 1.0000 ?
C3' O3' . 1.4329(16) ?
C3' C4' . 1.5295(17) ?
C3' H3' . 1.0000 ?
C4' O1 . 1.4467(17) ?
C4' C5' . 1.5296(18) ?
C4' H4' . 1.0000 ?
C5' O5' . 1.4364(17) ?
C5' C6' . 1.5159(18) ?
C5' H5' . 1.0000 ?
C6' O6' . 1.4317(16) ?
C6' H6'A . 0.9900 ?
C6' H6'B . 0.9900 ?
C7' O1' . 1.434(2) ?
C7' H7'A . 0.9800 ?
C7' H7'B . 0.9800 ?
C7' H7'C . 0.9800 ?
O2 H2A . 0.8400 ?
O3 H3A . 0.8400 ?
O4 H4A . 0.8400 ?
O6 H6 . 0.8400 ?
O2' H2'A . 0.8400 ?
O3' H3'A . 0.8400 ?
O6' H6' . 0.8400 ?

loop_
_geom_hbond_atom_site_label_D
_geom_hbond_atom_site_label_H
_geom_hbond_atom_site_label_A
_geom_hbond_site_symmetry_A
_geom_hbond_distance_DH
_geom_hbond_distance_HA
_geom_hbond_distance_DA
_geom_hbond_angle_DHA
_geom_hbond_publ_flag
O2 H2A O3' 3_545 0.84 2.00 2.8026(15) 161 y
O3 H3A O6 3_545 0.84 1.92 2.7469(14) 169 y
O4 H4A O3 4_645 0.84 1.99 2.8243(14) 178 y
O6 H6 O2 3_445 0.84 1.84 2.6619(14) 167 y
O2' H2'A O6' 3_445 0.84 1.89 2.6962(14) 159 y
O6' H6' O2' 3_545 0.84 1.94 2.7138(14) 153 y

loop_
_cod_related_entry_id
_cod_related_entry_database
_cod_related_entry_code
1 ChemSpider 21181006
